data_2224795
loop_
_publ_author_name
'Sharif, Shahzad'
'Akkurt, Mehmet'
'Khan, Islam Ullah'
'Salariya, Manan Ayub'
'Ahmad, Sarfraz'

_publ_section_title
;7-Benzenesulfonamido-3-methyl-8-oxo-5-thia-1-azabicyclo[4.2.0]octa-2-ene-2-carboxylic
 acid monohydrate
;
_journal_coeditor_code VM2014
_journal_issue 1
_journal_name_full 'Acta Crystallographica Section E'
_journal_page_first o73
_journal_page_last o74
_journal_paper_doi 10.1107/S1600536809051769
_journal_volume 66
_journal_year 2010
_chemical_formula_iupac 'C14 H14 N2 O5 S2 , H2 O'
_chemical_formula_moiety 'C14 H14 N2 O5 S2 , H2 O'
_chemical_formula_sum 'C14 H16 N2 O6 S2'
_chemical_formula_weight 372.43
_chemical_name_systematic
;
7-Benzenesulfonamido-3-methyl-8-oxo-5-thia-1-azabicyclo[4.2.0]octa-2-ene-
2-carboxylic acid monohydrate
;
_space_group_IT_number 19
_symmetry_cell_setting orthorhombic
_symmetry_space_group_name_Hall 'P 2ac 2ab'
_symmetry_space_group_name_H-M 'P 21 21 21'
_atom_sites_solution_hydrogens geom
_atom_sites_solution_primary direct
_atom_sites_solution_secondary difmap
_cell_angle_alpha 90
_cell_angle_beta 90
_cell_angle_gamma 90
_cell_formula_units_Z 4
_cell_length_a 5.9535(7)
_cell_length_b 15.8248(19)
_cell_length_c 18.411(2)
_cell_measurement_reflns_used 1402
_cell_measurement_temperature 296(2)
_cell_measurement_theta_max 17.29
_cell_measurement_theta_min 2.80
_cell_volume 1734.6(3)
_computing_cell_refinement 'SAINT (Bruker, 2007)'
_computing_data_collection 'APEX2 (Bruker, 2007)'
_computing_data_reduction 'SAINT (Bruker, 2007)'
_computing_molecular_graphics 'ORTEP-3 for Windows (Farrugia, 1997)'
_computing_publication_material 'Wingx (Farrugia, 1999) and PLATON (Spek, 2009)'
_computing_structure_refinement 'SHELXL97 (Sheldrick, 2008)'
_computing_structure_solution 'SIR-97 (Altomare <i>et al.</i>,  1999)'
_diffrn_ambient_temperature 296(2)
_diffrn_measured_fraction_theta_full 0.996
_diffrn_measured_fraction_theta_max 0.996
_diffrn_measurement_device_type 'Bruker Kappa APEXII CCD area-detector'
_diffrn_measurement_method '\f and \w scans'
_diffrn_radiation_monochromator graphite
_diffrn_radiation_source 'sealed tube'
_diffrn_radiation_type MoK\a
_diffrn_radiation_wavelength 0.71073
_diffrn_reflns_av_R_equivalents 0.0644
_diffrn_reflns_av_sigmaI/netI 0.1099
_diffrn_reflns_limit_h_max 7
_diffrn_reflns_limit_h_min -4
_diffrn_reflns_limit_k_max 20
_diffrn_reflns_limit_k_min -12
_diffrn_reflns_limit_l_max 23
_diffrn_reflns_limit_l_min -15
_diffrn_reflns_number 10847
_diffrn_reflns_reduction_process
;
;
_diffrn_reflns_theta_full 26.75
_diffrn_reflns_theta_max 26.75
_diffrn_reflns_theta_min 2.56
_exptl_absorpt_coefficient_mu 0.339
_exptl_absorpt_correction_type none
_exptl_crystal_colour 'light yellow'
_exptl_crystal_density_diffrn 1.426
_exptl_crystal_density_method 'not measured'
_exptl_crystal_description prismatic
_exptl_crystal_F_000 776
_exptl_crystal_size_max 0.200
_exptl_crystal_size_mid 0.200
_exptl_crystal_size_min 0.200
_refine_diff_density_max 0.196
_refine_diff_density_min -0.251
_refine_ls_abs_structure_details 'Flack (1983), 1425 Friedel pairs'
_refine_ls_abs_structure_Flack -0.07(11)
_refine_ls_extinction_coef 0.0083(10)
_refine_ls_extinction_expression Fc^*^=kFc[1+0.001xFc^2^\l^3^/sin(2\q)]^-1/4^
_refine_ls_extinction_method 'SHELXL97 (Sheldrick, 2008)'
_refine_ls_goodness_of_fit_ref 0.972
_refine_ls_hydrogen_treatment mixed
_refine_ls_matrix_type full
_refine_ls_number_parameters 226
_refine_ls_number_reflns 3572
_refine_ls_number_restraints 3
_refine_ls_restrained_S_all 0.972
_refine_ls_R_factor_all 0.1321
_refine_ls_R_factor_gt 0.0545
_refine_ls_shift/su_max 0.000
_refine_ls_shift/su_mean 0.000
_refine_ls_structure_factor_coef Fsqd
_refine_ls_weighting_details 'calc w=1/[\s^2^(Fo^2^)+(0.0407P)^2^]         where P=(Fo^2^+2Fc^2^)/3'
_refine_ls_weighting_scheme calc
_refine_ls_wR_factor_gt 0.0890
_refine_ls_wR_factor_ref 0.1092
_reflns_number_gt 1890
_reflns_number_total 3572
_reflns_threshold_expression I>2\s(I)
_cod_data_source_file vm2014.cif
_cod_data_source_block I
_cod_database_code 2224795
_cod_database_fobs_code 2224795

loop_
_symmetry_equiv_pos_site_id
_symmetry_equiv_pos_as_xyz
1 x,y,z
2 1/2-x,-y,1/2+z
3 1/2+x,1/2-y,-z
4 -x,1/2+y,1/2-z

loop_
_atom_site_aniso_label
_atom_site_aniso_U_11
_atom_site_aniso_U_22
_atom_site_aniso_U_33
_atom_site_aniso_U_12
_atom_site_aniso_U_13
_atom_site_aniso_U_23
S1 0.0590(8) 0.0401(6) 0.0892(10) 0.0106(6) 0.0078(8) 0.0044(6)
S2 0.0366(6) 0.0512(7) 0.0479(7) 0.0031(5) 0.0001(6) 0.0012(6)
O1 0.104(3) 0.110(3) 0.050(2) 0.032(3) 0.014(2) -0.012(2)
O2 0.0538(19) 0.0611(19) 0.057(2) 0.0140(18) 0.0046(17) -0.0017(17)
O3 0.062(2) 0.0368(17) 0.117(3) 0.0035(17) 0.029(2) -0.0053(18)
O4 0.0328(16) 0.080(2) 0.0656(19) 0.0071(16) 0.0052(15) 0.0055(18)
O5 0.0591(18) 0.0585(17) 0.0485(19) -0.0021(16) -0.0076(17) -0.0051(15)
N1 0.0398(19) 0.0353(18) 0.048(2) 0.0017(17) 0.0067(18) -0.0016(17)
N2 0.029(2) 0.054(2) 0.051(2) 0.0090(16) 0.0011(16) 0.0119(18)
C1 0.077(4) 0.048(3) 0.091(4) -0.003(3) -0.002(3) 0.012(3)
C2 0.043(3) 0.057(3) 0.050(3) -0.010(3) 0.000(2) 0.007(2)
C3 0.080(4) 0.086(4) 0.066(3) -0.013(3) -0.005(3) 0.017(3)
C4 0.038(2) 0.050(3) 0.040(3) -0.005(2) -0.001(2) -0.002(2)
C5 0.040(3) 0.063(3) 0.049(3) -0.005(2) 0.004(2) -0.012(3)
C6 0.048(3) 0.046(3) 0.056(3) -0.010(2) 0.000(2) -0.011(2)
C7 0.041(3) 0.039(2) 0.064(3) 0.005(2) 0.003(2) 0.010(2)
C8 0.037(3) 0.054(3) 0.050(3) 0.006(2) -0.003(2) 0.004(2)
C9 0.037(2) 0.044(2) 0.048(3) -0.005(2) 0.004(2) 0.007(2)
C10 0.052(3) 0.058(3) 0.066(3) -0.005(3) -0.012(3) 0.001(3)
C11 0.094(4) 0.046(3) 0.083(4) -0.015(3) -0.020(4) -0.004(3)
C12 0.082(4) 0.044(3) 0.081(4) 0.001(3) 0.009(4) 0.000(3)
C13 0.053(3) 0.062(3) 0.090(4) 0.012(3) -0.012(3) 0.013(3)
C14 0.047(3) 0.048(3) 0.078(4) -0.004(2) -0.004(3) 0.002(2)
OW1 0.152(4) 0.104(3) 0.129(4) 0.035(3) 0.085(4) 0.000(3)

loop_
_atom_site_type_symbol
_atom_site_label
_atom_site_fract_x
_atom_site_fract_y
_atom_site_fract_z
_atom_site_U_iso_or_equiv
_atom_site_thermal_displace_type
_atom_site_calc_flag
_atom_site_refinement_flags
_atom_site_occupancy
S S1 0.8308(2) 0.30975(7) 0.07531(7) 0.0628(5) Uani . . 1.000
S S2 1.06325(17) 0.48679(7) -0.11299(6) 0.0452(4) Uani . . 1.000
O O1 0.1740(7) 0.4774(2) 0.21094(17) 0.0880(16) Uani . . 1.000
O O2 0.1461(5) 0.51706(18) 0.09585(15) 0.0573(11) Uani . . 1.000
O O3 0.6341(5) 0.56743(17) 0.05463(18) 0.0719(13) Uani . . 1.000
O O4 1.3013(4) 0.48188(19) -0.11039(15) 0.0595(11) Uani . . 1.000
O O5 0.9420(5) 0.44363(17) -0.16919(15) 0.0554(10) Uani . . 1.000
N N1 0.5130(5) 0.42642(19) 0.06042(18) 0.0410(11) Uani . . 1.000
N N2 0.9775(5) 0.44881(19) -0.03638(18) 0.0447(12) Uani . . 1.000
C C1 0.6086(8) 0.2712(3) 0.1326(3) 0.072(2) Uani . . 1.000
C C2 0.4335(7) 0.3333(3) 0.1575(2) 0.0500(17) Uani . . 1.000
C C3 0.2901(9) 0.2995(3) 0.2184(2) 0.077(2) Uani . . 1.000
C C4 0.3988(6) 0.4074(3) 0.1247(2) 0.0427(16) Uani . . 1.000
C C5 0.2262(7) 0.4725(3) 0.1418(3) 0.0507(17) Uani . . 1.000
C C6 0.6407(7) 0.3665(2) 0.0176(2) 0.0500(17) Uani . . 1.000
C C7 0.6267(6) 0.4950(3) 0.0341(2) 0.0480(16) Uani . . 1.000
C C8 0.7372(7) 0.4416(3) -0.0250(2) 0.0470(17) Uani . . 1.000
C C9 0.9814(6) 0.5938(2) -0.1135(2) 0.0430(14) Uani . . 1.000
C C10 1.1108(7) 0.6515(3) -0.0765(2) 0.0587(17) Uani . . 1.000
C C11 1.0450(10) 0.7349(3) -0.0734(3) 0.074(2) Uani . . 1.000
C C12 0.8513(10) 0.7598(3) -0.1058(3) 0.069(2) Uani . . 1.000
C C13 0.7206(8) 0.7021(3) -0.1421(3) 0.0683(19) Uani . . 1.000
C C14 0.7853(7) 0.6178(3) -0.1457(3) 0.0577(19) Uani . . 1.000
O OW1 0.8355(9) 0.5874(3) 0.2110(3) 0.128(2) Uani . . 1.000
H H1 0.07960 0.51450 0.21690 0.1320 Uiso calc R 1.000
H H1A 0.53260 0.22610 0.10690 0.0860 Uiso calc R 1.000
H H1B 0.67690 0.24650 0.17550 0.0860 Uiso calc R 1.000
H H2 1.07130 0.43340 -0.00340 0.0530 Uiso calc R 1.000
H H3A 0.17150 0.33880 0.22870 0.1160 Uiso calc R 1.000
H H3B 0.38080 0.29200 0.26100 0.1160 Uiso calc R 1.000
H H3C 0.22680 0.24620 0.20430 0.1160 Uiso calc R 1.000
H H6 0.54600 0.32940 -0.01210 0.0600 Uiso calc R 1.000
H H8 0.65710 0.44840 -0.07110 0.0560 Uiso calc R 1.000
H H10 1.24240 0.63430 -0.05370 0.0710 Uiso calc R 1.000
H H11 1.13350 0.77410 -0.04910 0.0890 Uiso calc R 1.000
H H12 0.80690 0.81610 -0.10330 0.0830 Uiso calc R 1.000
H H13 0.58820 0.71950 -0.16430 0.0820 Uiso calc R 1.000
H H14 0.69620 0.57840 -0.16970 0.0690 Uiso calc R 1.000
H HW1 0.706(6) 0.587(5) 0.228(3) 0.1920 Uiso . . 1.000
H HW2 0.819(12) 0.614(4) 0.172(2) 0.1920 Uiso . . 1.000

loop_
_atom_type_symbol
_atom_type_description
_atom_type_scat_dispersion_real
_atom_type_scat_dispersion_imag
_atom_type_scat_source
S S 0.1246 0.1234 'International Tables Vol C Tables 4.2.6.8 and 6.1.1.4'
O O 0.0106 0.0060 'International Tables Vol C Tables 4.2.6.8 and 6.1.1.4'
N N 0.0061 0.0033 'International Tables Vol C Tables 4.2.6.8 and 6.1.1.4'
H H 0.0000 0.0000 'International Tables Vol C Tables 4.2.6.8 and 6.1.1.4'
C C 0.0033 0.0016 'International Tables Vol C Tables 4.2.6.8 and 6.1.1.4'

loop_
_geom_angle_atom_site_label_1
_geom_angle_atom_site_label_2
_geom_angle_atom_site_label_3
_geom_angle_site_symmetry_1
_geom_angle_site_symmetry_2
_geom_angle_site_symmetry_3
_geom_angle
_geom_angle_publ_flag
C1 S1 C6 . . . 93.1(2) no
O4 S2 O5 . . . 120.03(18) no
O4 S2 N2 . . . 105.40(17) no
O4 S2 C9 . . . 109.19(18) no
O5 S2 N2 . . . 107.07(17) no
O5 S2 C9 . . . 108.33(17) no
N2 S2 C9 . . . 105.95(17) no
C5 O1 H1 . . . 110.00 no
HW1 OW1 HW2 . . . 103(6) no
C6 N1 C7 . . . 93.8(3) no
C4 N1 C6 . . . 125.1(3) no
C4 N1 C7 . . . 135.4(3) no
S2 N2 C8 . . . 117.8(3) no
C8 N2 H2 . . . 121.00 no
S2 N2 H2 . . . 121.00 no
S1 C1 C2 . . . 117.8(3) no
C1 C2 C4 . . . 122.9(4) no
C3 C2 C4 . . . 124.1(4) no
C1 C2 C3 . . . 112.8(4) no
N1 C4 C2 . . . 119.8(4) no
N1 C4 C5 . . . 111.5(4) no
C2 C4 C5 . . . 128.2(4) no
O1 C5 C4 . . . 114.2(4) no
O2 C5 C4 . . . 122.1(5) no
O1 C5 O2 . . . 123.7(4) no
S1 C6 N1 . . . 109.7(3) no
S1 C6 C8 . . . 117.0(3) no
N1 C6 C8 . . . 88.2(3) no
N1 C7 C8 . . . 91.5(3) no
O3 C7 N1 . . . 131.3(4) no
O3 C7 C8 . . . 137.1(4) no
N2 C8 C7 . . . 119.0(3) no
C6 C8 C7 . . . 84.4(3) no
N2 C8 C6 . . . 120.3(4) no
S2 C9 C10 . . . 118.7(3) no
S2 C9 C14 . . . 120.5(3) no
C10 C9 C14 . . . 120.7(4) no
C9 C10 C11 . . . 119.8(4) no
C10 C11 C12 . . . 120.1(5) no
C11 C12 C13 . . . 120.2(5) no
C12 C13 C14 . . . 120.3(5) no
C9 C14 C13 . . . 118.9(4) no
S1 C1 H1A . . . 108.00 no
S1 C1 H1B . . . 108.00 no
C2 C1 H1B . . . 108.00 no
H1A C1 H1B . . . 107.00 no
C2 C1 H1A . . . 108.00 no
C2 C3 H3B . . . 109.00 no
C2 C3 H3C . . . 109.00 no
H3A C3 H3B . . . 109.00 no
H3A C3 H3C . . . 110.00 no
H3B C3 H3C . . . 109.00 no
C2 C3 H3A . . . 109.00 no
S1 C6 H6 . . . 113.00 no
C8 C6 H6 . . . 113.00 no
N1 C6 H6 . . . 113.00 no
C6 C8 H8 . . . 110.00 no
C7 C8 H8 . . . 110.00 no
N2 C8 H8 . . . 110.00 no
C11 C10 H10 . . . 120.00 no
C9 C10 H10 . . . 120.00 no
C10 C11 H11 . . . 120.00 no
C12 C11 H11 . . . 120.00 no
C13 C12 H12 . . . 120.00 no
C11 C12 H12 . . . 120.00 no
C12 C13 H13 . . . 120.00 no
C14 C13 H13 . . . 120.00 no
C9 C14 H14 . . . 121.00 no
C13 C14 H14 . . . 121.00 no

loop_
_geom_bond_atom_site_label_1
_geom_bond_atom_site_label_2
_geom_bond_site_symmetry_1
_geom_bond_site_symmetry_2
_geom_bond_distance
_geom_bond_publ_flag
S1 C1 . . 1.799(5) no
S1 C6 . . 1.793(4) no
S2 O4 . . 1.420(3) no
S2 O5 . . 1.435(3) no
S2 N2 . . 1.616(3) no
S2 C9 . . 1.762(3) no
O1 C5 . . 1.313(6) no
O2 C5 . . 1.200(6) no
O3 C7 . . 1.208(5) no
O1 H1 . . 0.8200 no
OW1 HW2 . . 0.84(5) no
OW1 HW1 . . 0.83(4) no
N1 C4 . . 1.398(5) no
N1 C7 . . 1.368(5) no
N1 C6 . . 1.449(5) no
N2 C8 . . 1.450(5) no
N2 H2 . . 0.8600 no
C1 C2 . . 1.504(7) no
C2 C4 . . 1.335(6) no
C2 C3 . . 1.507(6) no
C4 C5 . . 1.489(6) no
C6 C8 . . 1.535(6) no
C7 C8 . . 1.527(6) no
C9 C14 . . 1.363(6) no
C9 C10 . . 1.375(6) no
C10 C11 . . 1.378(7) no
C11 C12 . . 1.357(8) no
C12 C13 . . 1.373(7) no
C13 C14 . . 1.390(7) no
C1 H1B . . 0.9700 no
C1 H1A . . 0.9700 no
C3 H3C . . 0.9600 no
C3 H3A . . 0.9600 no
C3 H3B . . 0.9600 no
C6 H6 . . 0.9800 no
C8 H8 . . 0.9800 no
C10 H10 . . 0.9300 no
C11 H11 . . 0.9300 no
C12 H12 . . 0.9300 no
C13 H13 . . 0.9300 no
C14 H14 . . 0.9300 no

loop_
_geom_contact_atom_site_label_1
_geom_contact_atom_site_label_2
_geom_contact_distance
_geom_contact_site_symmetry_1
_geom_contact_site_symmetry_2
_geom_contact_publ_flag
S1 N2 3.136(3) . . no
S1 C5 3.698(5) . 1_655 no
S1 H2 2.8200 . . no
S1 H6 2.8000 . 3_555 no
O1 OW1 2.663(6) . 1_455 no
O1 C3 2.902(6) . . no
OW1 O2 3.025(6) . 1_655 no
OW1 O3 3.135(6) . . no
OW1 C5 3.216(7) . 1_655 no
OW1 O5 2.799(6) . 2_665 no
OW1 O1 2.663(6) . 1_655 no
O2 N1 2.693(4) . . no
O2 C7 3.313(5) . 1_455 no
O2 C7 3.099(5) . . no
O2 OW1 3.025(6) . 1_455 no
O2 O3 3.107(4) . . no
O2 N2 2.846(4) . 1_455 no
O3 O2 3.107(4) . . no
O3 OW1 3.135(6) . . no
O3 C5 3.276(6) . . no
O3 C12 3.346(6) . 3_465 no
O3 N2 3.242(4) . . no
O3 C11 3.192(6) . 3_465 no
O4 C7 3.297(5) . 1_655 no
O4 C8 3.100(5) . 1_655 no
O5 OW1 2.799(6) . 2_664 no
O1 H3A 2.2200 . . no
OW1 H1 1.8600 . 1_655 no
O2 HW2 2.85(6) . 1_455 no
O2 H2 2.3000 . 1_455 no
O2 H12 2.8100 . 3_465 no
O3 HW2 2.54(5) . . no
O3 H12 2.8300 . 3_465 no
O3 H11 2.5100 . 3_465 no
O4 H10 2.6500 . . no
O4 H8 2.3000 . 1_655 no
O5 HW1 2.14(5) . 2_664 no
O5 H14 2.5900 . . no
O5 H8 2.4800 . . no
N1 O2 2.693(4) . . no
N2 O2 2.846(4) . 1_655 no
N2 S1 3.136(3) . . no
N2 O3 3.242(4) . . no
N1 H2 2.8800 . 1_455 no
C3 O1 2.902(6) . . no
C5 O3 3.276(6) . . no
C5 S1 3.698(5) . 1_455 no
C5 OW1 3.216(7) . 1_455 no
C7 O4 3.297(5) . 1_455 no
C7 O2 3.313(5) . 1_655 no
C7 O2 3.099(5) . . no
C8 C14 3.577(7) . . no
C8 O4 3.100(5) . 1_455 no
C11 O3 3.192(6) . 3_565 no
C12 O3 3.346(6) . 3_565 no
C14 C8 3.577(7) . . no
C4 H2 3.0900 . 1_455 no
C5 H3A 2.6700 . . no
C5 H2 2.8900 . 1_455 no
C9 H3B 3.0500 . 2_664 no
C12 H3B 3.0400 . 2_664 no
C13 H3B 2.9700 . 2_664 no
C14 H3B 2.9900 . 2_664 no
H1 HW2 2.3600 . 1_455 no
H1 OW1 1.8600 . 1_455 no
H1 HW1 2.5100 . 1_455 no
HW1 O5 2.14(5) . 2_665 no
HW1 H1 2.5100 . 1_655 no
H1A H3C 2.5800 . . no
H1B H3B 2.4700 . . no
H2 O2 2.3000 . 1_655 no
H2 N1 2.8800 . 1_655 no
H2 S1 2.8200 . . no
H2 C5 2.8900 . 1_655 no
H2 C4 3.0900 . 1_655 no
HW2 O3 2.54(5) . . no
HW2 O2 2.85(6) . 1_655 no
HW2 H1 2.3600 . 1_655 no
H3A O1 2.2200 . . no
H3A C5 2.6700 . . no
H3B C12 3.0400 . 2_665 no
H3B C14 2.9900 . 2_665 no
H3B C9 3.0500 . 2_665 no
H3B C13 2.9700 . 2_665 no
H3B H1B 2.4700 . . no
H3C H1A 2.5800 . . no
H6 S1 2.8000 . 3_455 no
H8 O5 2.4800 . . no
H8 O4 2.3000 . 1_455 no
H10 O4 2.6500 . . no
H11 O3 2.5100 . 3_565 no
H12 O3 2.8300 . 3_565 no
H12 O2 2.8100 . 3_565 no
H14 O5 2.5900 . . no

loop_
_geom_hbond_atom_site_label_D
_geom_hbond_atom_site_label_H
_geom_hbond_atom_site_label_A
_geom_hbond_site_symmetry_A
_geom_hbond_distance_DH
_geom_hbond_distance_HA
_geom_hbond_distance_DA
_geom_hbond_angle_DHA
_geom_hbond_publ_flag
O1 H1 OW1 1_455 0.8200 1.8600 2.663(6) 166.00 yes
OW1 HW1 O5 2_665 0.83(4) 2.14(5) 2.799(6) 136(5) yes
N2 H2 S1 . 0.8600 2.8200 3.136(3) 103.00 yes
N2 H2 O2 1_655 0.8600 2.3000 2.846(4) 122.00 yes
OW1 HW2 O3 . 0.84(5) 2.54(5) 3.135(6) 129(5) yes
C3 H3A O1 . 0.9600 2.2200 2.902(6) 127.00 yes
C6 H6 S1 3_455 0.9800 2.8000 3.756(4) 165.00 yes
C8 H8 O4 1_455 0.9800 2.3000 3.100(5) 138.00 yes
C8 H8 O5 . 0.9800 2.4800 2.922(5) 107.00 yes
C11 H11 O3 3_565 0.9300 2.5100 3.192(6) 130.00 yes
C14 H14 O5 . 0.9300 2.5900 2.942(5) 103.00 yes
C3 H3B Cg3 2_665 0.96 2.72 3.640(5) 161 yes

loop_
_geom_torsion_atom_site_label_1
_geom_torsion_atom_site_label_2
_geom_torsion_atom_site_label_3
_geom_torsion_atom_site_label_4
_geom_torsion_site_symmetry_1
_geom_torsion_site_symmetry_2
_geom_torsion_site_symmetry_3
_geom_torsion_site_symmetry_4
_geom_torsion
_geom_torsion_publ_flag
C6 S1 C1 C2 . . . . -46.4(4) no
C1 S1 C6 N1 . . . . 57.8(3) no
C1 S1 C6 C8 . . . . 156.1(3) no
O4 S2 N2 C8 . . . . -176.8(3) no
O5 S2 N2 C8 . . . . -47.9(3) no
C9 S2 N2 C8 . . . . 67.6(3) no
O4 S2 C9 C10 . . . . -32.7(4) no
O4 S2 C9 C14 . . . . 151.9(4) no
O5 S2 C9 C10 . . . . -165.0(3) no
O5 S2 C9 C14 . . . . 19.5(4) no
N2 S2 C9 C10 . . . . 80.4(3) no
N2 S2 C9 C14 . . . . -95.1(4) no
C6 N1 C4 C2 . . . . 11.5(6) no
C6 N1 C4 C5 . . . . -161.0(4) no
C7 N1 C4 C2 . . . . -134.5(5) no
C7 N1 C4 C5 . . . . 53.1(6) no
C4 N1 C6 S1 . . . . -49.9(4) no
C4 N1 C6 C8 . . . . -168.0(3) no
C7 N1 C6 S1 . . . . 106.9(3) no
C7 N1 C6 C8 . . . . -11.2(3) no
C4 N1 C7 O3 . . . . -13.7(7) no
C4 N1 C7 C8 . . . . 164.0(4) no
C6 N1 C7 O3 . . . . -166.4(4) no
C6 N1 C7 C8 . . . . 11.3(3) no
S2 N2 C8 C6 . . . . 143.8(3) no
S2 N2 C8 C7 . . . . -114.9(3) no
S1 C1 C2 C3 . . . . -166.4(3) no
S1 C1 C2 C4 . . . . 18.8(6) no
C1 C2 C4 N1 . . . . 6.2(6) no
C1 C2 C4 C5 . . . . 177.2(4) no
C3 C2 C4 N1 . . . . -168.1(4) no
C3 C2 C4 C5 . . . . 3.0(7) no
N1 C4 C5 O1 . . . . -155.7(4) no
N1 C4 C5 O2 . . . . 23.2(6) no
C2 C4 C5 O1 . . . . 32.6(6) no
C2 C4 C5 O2 . . . . -148.5(5) no
S1 C6 C8 N2 . . . . 19.3(5) no
S1 C6 C8 C7 . . . . -101.1(3) no
N1 C6 C8 N2 . . . . 130.5(4) no
N1 C6 C8 C7 . . . . 10.1(3) no
O3 C7 C8 N2 . . . . 45.1(7) no
O3 C7 C8 C6 . . . . 166.7(5) no
N1 C7 C8 N2 . . . . -132.3(4) no
N1 C7 C8 C6 . . . . -10.7(3) no
S2 C9 C10 C11 . . . . -177.2(4) no
C14 C9 C10 C11 . . . . -1.7(6) no
S2 C9 C14 C13 . . . . 177.0(4) no
C10 C9 C14 C13 . . . . 1.6(7) no
C9 C10 C11 C12 . . . . 1.0(7) no
C10 C11 C12 C13 . . . . -0.3(8) no
C11 C12 C13 C14 . . . . 0.2(8) no
C12 C13 C14 C9 . . . . -0.8(8) no

loop_
_cod_related_entry_id
_cod_related_entry_database
_cod_related_entry_code
1 ChemSpider 30655985
